data_2010360
loop_
_publ_author_name
'Wu, F.-J.'
'Stahly, P.'
'Fronczek, F.R.'
'Watkins, S.F.'

_publ_section_title Trichloro(1,4,7-tri-<i>n</i>-butyl-1,4,7-triazacyclononane-<i>N</i>,<i>N</i>',<i>N</i>'')chromium
_journal_issue 1
_journal_name_full 'Acta Crystallographica Section C'
_journal_page_first 18
_journal_page_last 20
_journal_paper_doi 10.1107/S0108270194006268
_journal_volume 51
_journal_year 1995
_chemical_formula_moiety 'C18 H39 Cl3 Cr1 N3'
_chemical_formula_sum 'C18 H39 Cl3 Cr N3'
_chemical_formula_weight 455.9
_space_group_IT_number 14
_symmetry_cell_setting monoclinic
_symmetry_space_group_name_Hall '-P 2ybc'
_symmetry_space_group_name_H-M 'P 1 21/c 1'
_atom_type_scat_source IntTabIV
_cell_angle_alpha 90.
_cell_angle_beta 117.906(6)
_cell_angle_gamma 90.
_cell_formula_units_Z 4
_cell_length_a 13.5320(7)
_cell_length_b 13.8170(10)
_cell_length_c 14.0625(9)
_cell_measurement_reflns_used 25
_cell_measurement_temperature 297
_cell_measurement_theta_max 12
_cell_measurement_theta_min 10
_cell_volume 2323.5(3)
_diffrn_measurement_device 'Enraf-Nonius CAD-4'
_diffrn_measurement_method \w-2\q
_diffrn_radiation_type MoK\a
_diffrn_radiation_wavelength 0.71073
_diffrn_reflns_av_R_equivalents 0.019
_diffrn_reflns_limit_h_max 16
_diffrn_reflns_limit_h_min 0
_diffrn_reflns_limit_k_max 16
_diffrn_reflns_limit_k_min 0
_diffrn_reflns_limit_l_max 14
_diffrn_reflns_limit_l_min -16
_diffrn_reflns_number 4453
_diffrn_reflns_theta_max 25
_diffrn_standards_decay_% <2
_diffrn_standards_interval_time 167
_diffrn_standards_number 3
_exptl_absorpt_coefficient_mu 0.84
_exptl_absorpt_correction_T_max 0.999
_exptl_absorpt_correction_T_min 0.935
_exptl_absorpt_correction_type empirical
_exptl_crystal_colour 'emerald green'
_exptl_crystal_density_diffrn 1.303
_exptl_crystal_description 'prism fragment'
_exptl_crystal_size_max 0.30
_exptl_crystal_size_mid 0.20
_exptl_crystal_size_min 0.15
_refine_diff_density_max 0.41
_refine_diff_density_min -0.08
_refine_ls_extinction_coef 'g = 3.5E-8(13)'
_refine_ls_extinction_method '1/(I + gI~c~) applied to F~c~'
_refine_ls_goodness_of_fit_obs 1.475
_refine_ls_hydrogen_treatment refall
_refine_ls_number_parameters 383
_refine_ls_number_reflns 2939
_refine_ls_R_factor_obs 0.030
_refine_ls_shift/esd_max 0.02
_refine_ls_structure_factor_coef F
_refine_ls_weighting_details 'w = 4F~o~^2^/[\s^2^(I) + (0.02F~o~^2^)^2^]'
_refine_ls_weighting_scheme calc
_refine_ls_wR_factor_obs 0.035
_reflns_number_observed 2939
_reflns_number_total 4084
_reflns_observed_criterion I>3\s(I)
_cod_data_source_file bk1036.cif
_cod_data_source_block bk1036a
_cod_depositor_comments
;
The following automatic conversions were performed:

'_refine_ls_weighting_scheme' value 'w = 4F~o~^2^/[\s^2^(I) +
(0.02F~o~^2^)^2^]' was changed to 'calc'. New tag
'_refine_ls_weighting_details' was created. The value of the new tag
was set to 'w = 4F~o~^2^/[\s^2^(I) + (0.02F~o~^2^)^2^]'.

Automatic conversion script
Id: cif_fix_values 3143 2015-03-26 13:38:13Z robertas 
;
_cod_original_cell_volume 2323.6(6)
_cod_original_sg_symbol_H-M 'P 21/c'
_cod_original_formula_sum 'C18 H39 Cl3 Cr1 N3'
_cod_database_code 2010360

loop_
_symmetry_equiv_pos_as_xyz
x,y,z
x,1/2-y,1/2+z
-x,-y,-z
-x,1/2+y,1/2-z

loop_
_atom_site_label
_atom_site_fract_x
_atom_site_fract_y
_atom_site_fract_z
Cr .10869(3) .25725(3) .78101(3)
Cl1 .26906(6) .21931(5) .93859(5)
Cl2 .06002(5) .38213(5) .86127(5)
Cl3 .00250(5) .14573(5) .81868(5)
N1 -.0266(2) .2946(2) .62620(10)
N2 .1453(2) .1545(2) .68780(10)
N3 .1995(2) .3537(2) .72970(10)
C1 -.0288(2) .2238(2) .5441(2)
C2 .0330(2) .1322(2) .5968(2)
C3 .2195(2) .2017(2) .6487(2)
C4 .2791(2) .2884(2) .7158(2)
C5 .1206(2) .3990(2) .6244(2)
C6 .0018(2) .3938(2) .6045(2)
C7 -.1391(2) .2958(2) .6231(2)
C8 -.2319(2) .3473(2) .5292(2)
C9 -.3439(2) .3264(3) .5227(3)
C10 -.4384(3) .3892(4) .4463(3)
C11 .1988(2) .0625(2) .7455(2)
C12 .2173(2) -.0152(2) .6782(2)
C13 .3381(3) -.0482(3) .7267(3)
C14 .3545(3) -.1311(3) .6661(4)
C15 .2609(2) .4318(2) .8107(2)
C16 .3461(2) .4894(2) .7941(2)
C17 .3834(3) .5775(3) .8670(3)
C18 .4778(3) .6327(3) .8664(3)
H1 .174(2) .218(2) .576(2)
H2 .271(2) .157(2) .649(2)
H3 .152(2) .040(2) .768(2)
H4 .271(2) .082(2) .808(2)
H5 .301(2) .402(2) .879(2)
H6 .203(2) .470(2) .808(2)
H7 -.014(2) .435(2) .650(2)
H8 -.047(2) .413(2) .529(2)
H9 -.007(2) .098(2) .625(2)
H10 .040(2) .095(2) .543(2)
H11 .131(2) .367(2) .569(2)
H12 .141(2) .460(2) .626(2)
H13 .003(2) .250(2) .506(2)
H14 -.106(2) .208(2) .494(2)
H15 -.129(2) .325(2) .681(2)
H16 -.159(2) .228(2) .624(2)
H17 .196(2) .005(2) .603(2)
H18 .170(2) -.068(2) .668(2)
H19 .334(2) .269(2) .790(2)
H20 .318(2) .324(2) .684(2)
H21 -.234(2) .330(2) .465(2)
H22 -.216(2) .409(2) .536(2)
H23 .323(2) .506(2) .724(2)
H24 .409(2) .450(2) .807(2)
H25 .367(3) -.068(3) .805(3)
H26 .388(3) .001(4) .738(3)
H27 -.336(2) .328(2) .594(2)
H28 -.367(2) .260(2) .504(2)
H29 .405(2) .559(3) .942(2)
H30 .321(2) .619(2) .830(2)
H31 .493(2) .685(3) .913(2)
H32 .550(3) .586(3) .886(3)
H33 .444(4) .656(4) .796(4)
H34 -.509(3) .371(3) .451(2)
H35 -.415(3) .456(3) .450(3)
H36 -.444(3) .379(3) .377(3)
H37 .438(3) -.152(3) .700(3)
H38 .299(3) -.166(4) .685(3)
H39 .321(3) -.101(4) .590(4)

loop_
_geom_angle_atom_site_label_1
_geom_angle_atom_site_label_2
_geom_angle_atom_site_label_3
_geom_angle
_geom_angle_publ_flag
Cl1 Cr Cl2 93.15(3) yes
Cl1 Cr Cl3 91.95(3) yes
Cl1 Cr N1 172.96(7) yes
Cl1 Cr N2 93.08(5) yes
Cl1 Cr N3 91.97(5) yes
Cl2 Cr Cl3 92.03(3) yes
Cl2 Cr N1 90.76(6) yes
Cl2 Cr N2 172.13(6) yes
Cl2 Cr N3 92.25(7) yes
Cl3 Cr N1 93.75(6) yes
Cl3 Cr N2 92.55(6) yes
Cl3 Cr N3 174.02(5) yes
N1 Cr N2 82.56(7) yes
N1 Cr N3 82.02(7) yes
N2 Cr N3 82.74(9) yes
C1 N1 C6 110.8(2) yes
C1 N1 C7 109.2(2) yes
C6 N1 C7 109.8(2) yes
C2 N2 C3 111.3(2) yes
C2 N2 C11 109.2(2) yes
C3 N2 C11 109.3(2) yes
C4 N3 C5 110.4(2) yes
C4 N3 C15 110.9(2) yes
C5 N3 C15 109.6(2) yes
N1 C1 C2 111.2(2) yes
N2 C2 C1 110.9(2) yes
N2 C3 C4 111.7(2) yes
N3 C4 C3 110.9(2) yes
N3 C5 C6 111.8(2) yes
N1 C6 C5 111.2(2) yes
N1 C7 C8 116.6(3) yes
C7 C8 C9 111.4(3) yes
C8 C9 C10 115.4(3) yes
N2 C11 C12 116.0(2) yes
C11 C12 C13 112.8(2) yes
C12 C13 C14 112.8(3) yes
N3 C15 C16 116.9(3) yes
C15 C16 C17 110.8(3) yes
C16 C17 C18 114.9(4) yes

loop_
_geom_bond_atom_site_label_1
_geom_bond_atom_site_label_2
_geom_bond_site_symmetry_1
_geom_bond_site_symmetry_2
_geom_bond_distance
_geom_bond_publ_flag
Cr Cl1 . . 2.3223(6) yes
Cr Cl2 . . 2.3196(9) yes
Cr Cl3 . . 2.3308(9) yes
Cr N1 . . 2.151(2) yes
Cr N2 . . 2.142(2) yes
Cr N3 . . 2.154(2) yes
N1 C1 . . 1.502(3) yes
N1 C6 . . 1.494(3) yes
N1 C7 . . 1.503(4) yes
N2 C2 . . 1.491(3) yes
N2 C3 . . 1.502(4) yes
N2 C11 . . 1.500(3) yes
N3 C4 . . 1.486(4) yes
N3 C5 . . 1.499(3) yes
N3 C15 . . 1.505(3) yes
C1 C2 . . 1.507(3) yes
C3 C4 . . 1.504(4) yes
C5 C6 . . 1.498(4) yes
C7 C8 . . 1.509(3) yes
C8 C9 . . 1.503(5) yes
C9 C10 . . 1.502(5) yes
C11 C12 . . 1.526(4) yes
C12 C13 . . 1.517(4) yes
C13 C14 . . 1.505(7) yes
C15 C16 . . 1.506(5) yes
C16 C17 . . 1.518(5) yes
C17 C18 . . 1.491(6) yes

loop_
_geom_torsion_atom_site_label_1
_geom_torsion_atom_site_label_2
_geom_torsion_atom_site_label_3
_geom_torsion_atom_site_label_4
_geom_torsion
_geom_torsion_publ_flag
C6 N1 C1 C2 134.1(2) yes
C7 N1 C1 C2 -104.8(3) yes
C1 N1 C6 C5 -68.5(3) yes
C7 N1 C6 C5 170.8(2) yes
C1 N1 C7 C8 -74.8(3) yes
C6 N1 C7 C8 46.9(3) yes
C3 N2 C2 C1 -65.4(3) yes
C11 N2 C2 C1 173.9(2) yes
C2 N2 C3 C4 133.9(2) yes
C11 N2 C3 C4 -105.3(2) yes
C2 N2 C11 C12 60.0(3) yes
C3 N2 C11 C12 -62.0(3) yes
C5 N3 C4 C3 -67.3(3) yes
C15 N3 C4 C3 171.0(2) yes
C4 N3 C5 C6 133.3(2) yes
C15 N3 C5 C6 -104.2(3) yes
C4 N3 C15 C16 51.7(3) yes
C5 N3 C15 C16 -70.4(3) yes
N1 C1 C2 N2 -49.2(3) yes
N2 C3 C4 N3 -49.2(3) yes
N3 C5 C6 N1 -47.4(3) yes
N1 C7 C8 C9 168.3(3) yes
C7 C8 C9 C10 168.3(3) yes
N2 C11 C12 C13 124.9(3) yes
C11 C12 C13 C14 174.7(3) yes
N3 C15 C16 C17 168.4(3) yes
C15 C16 C17 C18 172.9(3) yes
